data_1540161
loop_
_publ_author_name
'Izumi, M.'
'Asano, H.'
'Yabe, T.'
'Maeda, A.'
'Wada, T.'
'Uchinokura, K.'
'Tanaka, S.'

_publ_section_title
;
 Structural properties of the superconductor La Ba2 Cu3-y O7-z in the
 solid solution system La1+x Ba2-x Cu3-y O7-z
;
_journal_name_full 'Physical Review, Serie 3. B - Condensed Matter (18,1978-)'
_journal_page_first 6771
_journal_page_last 6786
_journal_volume 40
_journal_year 1989
_chemical_formula_sum 'Ba2 Cu2.9 La O6.82'
_chemical_name_systematic 'La Ba2 Cu2.9 O6.82'
_space_group_IT_number 47
_symmetry_space_group_name_Hall '-P 2 2'
_symmetry_space_group_name_H-M 'P m m m'
_cell_angle_alpha 90
_cell_angle_beta 90
_cell_angle_gamma 90
_cell_formula_units_Z 1
_cell_length_a 3.8938
_cell_length_b 3.9374
_cell_length_c 11.8155
_cell_volume 181.149
_citation_journal_id_ASTM PRBMDO
_cod_data_source_file Izumi_PRBMDO_1989_1147.cif
_cod_data_source_block Ba2Cu2.9La1O6.82
_cod_original_cell_volume 181.1487
_cod_original_formula_sum 'Ba2 Cu2.9 La1 O6.82'
_cod_database_code 1540161

loop_
_symmetry_equiv_pos_as_xyz
x,y,z
-x,-y,z
x,-y,-z
-x,y,-z
-x,-y,-z
x,y,-z
-x,y,z
x,-y,z

loop_
_atom_site_label
_atom_site_type_symbol
_atom_site_fract_x
_atom_site_fract_y
_atom_site_fract_z
_atom_site_occupancy
_atom_site_U_iso_or_equiv
Cu1 Cu+3 0 0 0 0.9 0.0
O3 O-2 0 0 0.1569 1 0.0
Ba1 Ba+2 0.5 0.5 0.1842 1 0.0
La1 La+3 0.5 0.5 0.5 1 0.0
O4 O-2 0.5 0 0.3659 1 0.0
Cu2 Cu+2 0 0 0.3461 1 0.0
O2 O-2 0.5 0 0 0.11 0.0
O1 O-2 0 0.5 0 0.71 0.0
O5 O-2 0 0.5 0.3666 1 0.0
